data_4331966
loop_
_publ_author_name
'Alberola, Antonio'
'Collis, Rebecca J.'
'Humphrey, Simon M.'
'Less, Robert J.'
'Rawson, Jeremy M.'

_publ_section_title
;
 Spin Transitions in a Dithiazolyl Radical:&#x00A0; Preparation, Crystal
 Structures, and Magnetic Properties of 3-Cyanobenzo-1,3,2-dithiazolyl,
 C7H3S2N2&#x2022;
;
_journal_issue 5
_journal_name_full 'Inorganic Chemistry'
_journal_page_first 1903
_journal_page_last 1905
_journal_paper_doi 10.1021/ic051935p
_journal_volume 45
_journal_year 2006
_chemical_formula_moiety 'C7 H3 N2 S2'
_chemical_formula_sum 'C7 H3 N2 S2'
_chemical_formula_weight 179.23
_chemical_name_systematic
; 
 ? 
;
_space_group_IT_number 14
_symmetry_cell_setting monoclinic
_symmetry_space_group_name_Hall '-P 2ybc'
_symmetry_space_group_name_H-M 'P 1 21/c 1'
_atom_sites_solution_hydrogens geom
_atom_sites_solution_primary direct
_atom_sites_solution_secondary difmap
_audit_creation_method SHELXL-97
_cell_angle_alpha 90.00
_cell_angle_beta 93.449(2)
_cell_angle_gamma 90.00
_cell_formula_units_Z 8
_cell_length_a 7.1713(3)
_cell_length_b 14.2753(5)
_cell_length_c 14.0175(6)
_cell_measurement_reflns_used 15592
_cell_measurement_temperature 180(2)
_cell_measurement_theta_max 27.48
_cell_measurement_theta_min 1.02
_cell_volume 1432.41(10)
_computing_cell_refinement 'HKL Scalepack (Otwinowski & Minor 1997)'
_computing_data_collection 'Collect (Nonius B.V. 1998)'
_computing_data_reduction
;
 HKL Denzo and Scalepack (Otwinowski & Minor 1997)
;
_computing_publication_material 'SHELXL-97 (Sheldrick 1997)'
_computing_structure_refinement 'SHELXL-97 (Sheldrick 1997)'
_computing_structure_solution 'SIR-92 (Altomare et al. 1994)'
_diffrn_ambient_temperature 180(2)
_diffrn_measured_fraction_theta_full 0.995
_diffrn_measured_fraction_theta_max 0.995
_diffrn_measurement_device_type 'Nonius Kappa CCD'
_diffrn_measurement_method 'Thin slice \w and \f scans'
_diffrn_radiation_source 'fine-focus sealed tube'
_diffrn_radiation_type MoK\a
_diffrn_radiation_wavelength 0.71073
_diffrn_reflns_av_R_equivalents 0.0605
_diffrn_reflns_av_sigmaI/netI 0.0450
_diffrn_reflns_limit_h_max 8
_diffrn_reflns_limit_h_min -8
_diffrn_reflns_limit_k_max 16
_diffrn_reflns_limit_k_min -16
_diffrn_reflns_limit_l_max 16
_diffrn_reflns_limit_l_min -14
_diffrn_reflns_number 10979
_diffrn_reflns_theta_full 25.00
_diffrn_reflns_theta_max 25.00
_diffrn_reflns_theta_min 3.57
_exptl_absorpt_coefficient_mu 0.662
_exptl_absorpt_correction_T_max 0.988
_exptl_absorpt_correction_T_min 0.884
_exptl_absorpt_correction_type multi-scan
_exptl_absorpt_process_details
;
multi-scan from symmetry-related measurements 
 Sortav (Blessing 1995)
;
_exptl_crystal_colour 'deep red'
_exptl_crystal_density_diffrn 1.662
_exptl_crystal_density_method 'not measured'
_exptl_crystal_description plate
_exptl_crystal_F_000 728
_exptl_crystal_size_max 0.42
_exptl_crystal_size_mid 0.07
_exptl_crystal_size_min 0.02
_refine_diff_density_max 0.292
_refine_diff_density_min -0.286
_refine_diff_density_rms 0.061
_refine_ls_extinction_method none
_refine_ls_goodness_of_fit_ref 1.082
_refine_ls_hydrogen_treatment mixed
_refine_ls_matrix_type full
_refine_ls_number_parameters 199
_refine_ls_number_reflns 2505
_refine_ls_number_restraints 0
_refine_ls_restrained_S_all 1.082
_refine_ls_R_factor_all 0.0615
_refine_ls_R_factor_gt 0.0426
_refine_ls_shift/su_max 0.000
_refine_ls_shift/su_mean 0.000
_refine_ls_structure_factor_coef Fsqd
_refine_ls_weighting_details 'calc w=1/[\s^2^(Fo^2^)+(0.0317P)^2^+1.4563P] where P=(Fo^2^+2Fc^2^)/3'
_refine_ls_weighting_scheme calc
_refine_ls_wR_factor_gt 0.0902
_refine_ls_wR_factor_ref 0.0960
_reflns_number_gt 1993
_reflns_number_total 2505
_reflns_threshold_expression >2sigma(I)
_cod_data_source_file ic051935psup1.cif
_cod_data_source_block jr0504
_cod_original_sg_symbol_H-M P2(1)/c
_cod_database_code 4331966

loop_
_symmetry_equiv_pos_as_xyz
'x, y, z'
'-x, y+1/2, -z+1/2'
'-x, -y, -z'
'x, -y-1/2, z-1/2'

loop_
_atom_site_label
_atom_site_type_symbol
_atom_site_fract_x
_atom_site_fract_y
_atom_site_fract_z
_atom_site_U_iso_or_equiv
_atom_site_adp_type
_atom_site_occupancy
_atom_site_symmetry_multiplicity
_atom_site_calc_flag
_atom_site_refinement_flags
S1 S 0.20994(11) 0.13091(5) 0.45944(5) 0.0280(2) Uani 1 1 d .
S2 S 0.08935(11) 0.07501(5) 0.27638(5) 0.0277(2) Uani 1 1 d .
N1 N 0.1529(4) 0.04321(16) 0.38678(18) 0.0316(6) Uani 1 1 d .
N2 N 0.3347(4) 0.37332(18) 0.5662(2) 0.0373(7) Uani 1 1 d .
C1 C 0.1820(4) 0.22337(18) 0.3787(2) 0.0220(6) Uani 1 1 d .
C2 C 0.1193(4) 0.19626(18) 0.2865(2) 0.0223(6) Uani 1 1 d .
C3 C 0.0866(4) 0.26162(19) 0.2139(2) 0.0241(6) Uani 1 1 d .
H3 H 0.0453 0.2423 0.1513 0.029 Uiso 1 1 calc R
C4 C 0.1155(4) 0.35536(19) 0.2347(2) 0.0265(7) Uani 1 1 d .
H4 H 0.0929 0.4006 0.1856 0.032 Uiso 1 1 calc R
C5 C 0.1766(4) 0.38473(19) 0.3253(2) 0.0244(7) Uani 1 1 d .
H5 H 0.1948 0.4495 0.3383 0.029 Uiso 1 1 calc R
C6 C 0.2113(4) 0.31883(18) 0.39768(19) 0.0220(6) Uani 1 1 d .
C7 C 0.2792(4) 0.34946(19) 0.4916(2) 0.0272(7) Uani 1 1 d .
S11 S -0.24874(11) 0.14763(5) 0.48848(5) 0.0291(2) Uani 1 1 d .
S12 S -0.35685(12) 0.07586(5) 0.31015(6) 0.0320(2) Uani 1 1 d .
N11 N -0.2953(4) 0.05344(17) 0.42252(19) 0.0361(7) Uani 1 1 d .
N12 N -0.1661(4) 0.39507(18) 0.5786(2) 0.0428(7) Uani 1 1 d .
C11 C -0.2982(4) 0.23328(18) 0.4020(2) 0.0229(6) Uani 1 1 d .
C12 C -0.3564(4) 0.19813(19) 0.3119(2) 0.0240(7) Uani 1 1 d .
C13 C -0.4020(4) 0.2573(2) 0.2351(2) 0.0261(7) Uani 1 1 d .
H13 H -0.4416 0.2324 0.1744 0.031 Uiso 1 1 calc R
C14 C -0.3884(4) 0.3530(2) 0.2488(2) 0.0277(7) Uani 1 1 d .
H14 H -0.4198 0.3941 0.1969 0.033 Uiso 1 1 calc R
C15 C -0.3297(4) 0.3902(2) 0.3372(2) 0.0270(7) Uani 1 1 d .
H15 H -0.3202 0.4561 0.3453 0.032 Uiso 1 1 calc R
C16 C -0.2847(4) 0.33080(19) 0.4137(2) 0.0230(6) Uani 1 1 d .
C17 C -0.2209(4) 0.36796(19) 0.5056(2) 0.0275(7) Uani 1 1 d .

loop_
_atom_site_aniso_label
_atom_site_aniso_U_11
_atom_site_aniso_U_22
_atom_site_aniso_U_33
_atom_site_aniso_U_23
_atom_site_aniso_U_13
_atom_site_aniso_U_12
S1 0.0351(5) 0.0217(4) 0.0268(4) 0.0023(3) -0.0026(3) 0.0001(3)
S2 0.0356(5) 0.0187(4) 0.0285(4) -0.0014(3) 0.0000(3) -0.0003(3)
N1 0.0421(17) 0.0232(13) 0.0290(15) 0.0005(10) -0.0024(13) -0.0001(11)
N2 0.0445(18) 0.0359(15) 0.0310(16) -0.0022(12) -0.0016(14) -0.0021(13)
C1 0.0185(15) 0.0223(14) 0.0254(15) 0.0028(12) 0.0044(12) 0.0028(11)
C2 0.0181(16) 0.0220(14) 0.0270(16) -0.0026(11) 0.0040(13) 0.0010(11)
C3 0.0231(16) 0.0244(15) 0.0247(16) 0.0003(12) 0.0006(13) 0.0014(12)
C4 0.0264(17) 0.0240(15) 0.0291(17) 0.0044(12) 0.0014(14) 0.0010(12)
C5 0.0234(16) 0.0182(13) 0.0315(17) 0.0005(12) 0.0003(13) -0.0009(11)
C6 0.0208(16) 0.0222(14) 0.0229(16) -0.0003(11) 0.0002(13) -0.0013(11)
C7 0.0266(17) 0.0215(15) 0.0335(19) 0.0042(13) 0.0027(15) -0.0013(12)
S11 0.0361(5) 0.0247(4) 0.0265(4) 0.0021(3) 0.0029(4) 0.0011(3)
S12 0.0396(5) 0.0218(4) 0.0344(5) -0.0049(3) 0.0015(4) -0.0037(3)
N11 0.0538(19) 0.0232(13) 0.0316(15) 0.0004(11) 0.0055(13) -0.0025(12)
N12 0.056(2) 0.0320(15) 0.0389(17) -0.0076(13) -0.0129(15) 0.0018(13)
C11 0.0186(16) 0.0243(14) 0.0256(16) -0.0009(12) 0.0015(12) 0.0004(11)
C12 0.0197(16) 0.0240(15) 0.0284(16) -0.0013(12) 0.0033(13) 0.0003(11)
C13 0.0233(17) 0.0307(16) 0.0241(16) -0.0024(12) 0.0004(13) 0.0028(12)
C14 0.0271(17) 0.0300(16) 0.0261(17) 0.0033(12) 0.0014(14) 0.0060(13)
C15 0.0228(17) 0.0220(14) 0.0363(18) 0.0004(13) 0.0020(14) 0.0006(12)
C16 0.0187(15) 0.0224(14) 0.0279(16) -0.0030(12) 0.0010(13) -0.0020(11)
C17 0.0267(17) 0.0212(15) 0.0344(19) -0.0014(13) 0.0013(15) -0.0005(12)

loop_
_atom_type_symbol
_atom_type_description
_atom_type_scat_dispersion_real
_atom_type_scat_dispersion_imag
_atom_type_scat_source
C C 0.0033 0.0016 'International Tables Vol C Tables 4.2.6.8 and 6.1.1.4'
H H 0.0000 0.0000 'International Tables Vol C Tables 4.2.6.8 and 6.1.1.4'
S S 0.1246 0.1234 'International Tables Vol C Tables 4.2.6.8 and 6.1.1.4'
N N 0.0061 0.0033 'International Tables Vol C Tables 4.2.6.8 and 6.1.1.4'

loop_
_geom_angle_atom_site_label_1
_geom_angle_atom_site_label_2
_geom_angle_atom_site_label_3
_geom_angle
N1 S1 C1 99.16(13)
N1 S2 C2 99.82(13)
S1 N1 S2 114.48(14)
C2 C1 C6 118.8(2)
C2 C1 S1 114.1(2)
C6 C1 S1 127.1(2)
C3 C2 C1 121.5(2)
C3 C2 S2 126.2(2)
C1 C2 S2 112.4(2)
C4 C3 C2 118.6(3)
C4 C3 H3 120.7
C2 C3 H3 120.7
C3 C4 C5 121.4(3)
C3 C4 H4 119.3
C5 C4 H4 119.3
C4 C5 C6 119.7(3)
C4 C5 H5 120.1
C6 C5 H5 120.1
C5 C6 C1 120.0(3)
C5 C6 C7 119.6(2)
C1 C6 C7 120.4(2)
N2 C7 C6 179.3(3)
N11 S11 C11 98.95(13)
N11 S12 C12 100.46(13)
S12 N11 S11 114.29(14)
C12 C11 C16 118.4(3)
C12 C11 S11 114.4(2)
C16 C11 S11 127.2(2)
C13 C12 C11 121.6(3)
C13 C12 S12 126.6(2)
C11 C12 S12 111.8(2)
C14 C13 C12 118.8(3)
C14 C13 H13 120.6
C12 C13 H13 120.6
C13 C14 C15 121.0(3)
C13 C14 H14 119.5
C15 C14 H14 119.5
C14 C15 C16 120.0(3)
C14 C15 H15 120.0
C16 C15 H15 120.0
C15 C16 C11 120.2(3)
C15 C16 C17 120.8(2)
C11 C16 C17 119.0(3)
N12 C17 C16 177.7(3)

loop_
_geom_bond_atom_site_label_1
_geom_bond_atom_site_label_2
_geom_bond_distance
S1 N1 1.650(2)
S1 C1 1.742(3)
S2 N1 1.650(3)
S2 C2 1.749(3)
N2 C7 1.149(4)
C1 C2 1.397(4)
C1 C6 1.402(4)
C2 C3 1.390(4)
C3 C4 1.383(4)
C3 H3 0.9500
C4 C5 1.384(4)
C4 H4 0.9500
C5 C6 1.395(4)
C5 H5 0.9500
C6 C7 1.443(4)
S11 N11 1.655(3)
S11 C11 1.743(3)
S12 N11 1.642(3)
S12 C12 1.746(3)
N12 C17 1.142(4)
C11 C12 1.399(4)
C11 C16 1.404(4)
C12 C13 1.392(4)
C13 C14 1.382(4)
C13 H13 0.9500
C14 C15 1.390(4)
C14 H14 0.9500
C15 C16 1.390(4)
C15 H15 0.9500
C16 C17 1.441(4)

loop_
_geom_torsion_atom_site_label_1
_geom_torsion_atom_site_label_2
_geom_torsion_atom_site_label_3
_geom_torsion_atom_site_label_4
_geom_torsion
C1 S1 N1 S2 -2.06(19)
C2 S2 N1 S1 1.56(19)
N1 S1 C1 C2 1.9(2)
N1 S1 C1 C6 -179.7(3)
C6 C1 C2 C3 0.3(4)
S1 C1 C2 C3 178.9(2)
C6 C1 C2 S2 -179.7(2)
S1 C1 C2 S2 -1.1(3)
N1 S2 C2 C3 179.8(3)
N1 S2 C2 C1 -0.2(2)
C1 C2 C3 C4 -0.7(4)
S2 C2 C3 C4 179.2(2)
C2 C3 C4 C5 0.3(4)
C3 C4 C5 C6 0.4(4)
C4 C5 C6 C1 -0.8(4)
C4 C5 C6 C7 178.6(3)
C2 C1 C6 C5 0.5(4)
S1 C1 C6 C5 -177.9(2)
C2 C1 C6 C7 -178.9(3)
S1 C1 C6 C7 2.7(4)
C5 C6 C7 N2 -121(30)
C1 C6 C7 N2 59(30)
C12 S12 N11 S11 -2.9(2)
C11 S11 N11 S12 2.0(2)
N11 S11 C11 C12 0.0(2)
N11 S11 C11 C16 -179.8(3)
C16 C11 C12 C13 -0.5(4)
S11 C11 C12 C13 179.7(2)
C16 C11 C12 S12 178.0(2)
S11 C11 C12 S12 -1.8(3)
N11 S12 C12 C13 -178.8(3)
N11 S12 C12 C11 2.8(2)
C11 C12 C13 C14 0.2(4)
S12 C12 C13 C14 -178.0(2)
C12 C13 C14 C15 0.3(4)
C13 C14 C15 C16 -0.5(4)
C14 C15 C16 C11 0.1(4)
C14 C15 C16 C17 179.1(3)
C12 C11 C16 C15 0.3(4)
S11 C11 C16 C15 -179.9(2)
C12 C11 C16 C17 -178.6(3)
S11 C11 C16 C17 1.1(4)
C15 C16 C17 N12 -139(9)
C11 C16 C17 N12 40(9)
